data_2106322
loop_
_publ_author_name
'Goodyear, J.'
'Ali, E.M.'
'Steigmann, G.A.'

_publ_section_title
;
 Rubidium tetrachloromanganate
;
_journal_name_full 'Acta Crystallographica B (24,1968-38,1982)'
_journal_page_first 2932
_journal_page_last 2933
_journal_volume 33
_journal_year 1977
_chemical_formula_sum 'Cl4 Mn Rb2'
_chemical_name_systematic 'Rb2 Mn Cl4'
_space_group_IT_number 139
_symmetry_space_group_name_Hall '-I 4 2'
_symmetry_space_group_name_H-M 'I 4/m m m'
_cell_angle_alpha 90
_cell_angle_beta 90
_cell_angle_gamma 90
_cell_formula_units_Z 2
_cell_length_a 5.05
_cell_length_b 5.05
_cell_length_c 16.14
_cell_volume 411.610
_citation_journal_id_ASTM ACBCAR
_cod_data_source_file Goodyear_ACBCAR_1977_613.cif
_cod_data_source_block Cl4Mn1Rb2
_cod_original_cell_volume 411.6104
_cod_original_formula_sum 'Cl4 Mn1 Rb2'
_cod_database_code 2106322

loop_
_symmetry_equiv_pos_as_xyz
x,y,z
-y,x,z
-x,-y,z
y,-x,z
x,-y,-z
y,x,-z
-x,y,-z
-y,-x,-z
-x,-y,-z
y,-x,-z
x,y,-z
-y,x,-z
-x,y,z
-y,-x,z
x,-y,z
y,x,z
x+1/2,y+1/2,z+1/2
-y+1/2,x+1/2,z+1/2
-x+1/2,-y+1/2,z+1/2
y+1/2,-x+1/2,z+1/2
x+1/2,-y+1/2,-z+1/2
y+1/2,x+1/2,-z+1/2
-x+1/2,y+1/2,-z+1/2
-y+1/2,-x+1/2,-z+1/2
-x+1/2,-y+1/2,-z+1/2
y+1/2,-x+1/2,-z+1/2
x+1/2,y+1/2,-z+1/2
-y+1/2,x+1/2,-z+1/2
-x+1/2,y+1/2,z+1/2
-y+1/2,-x+1/2,z+1/2
x+1/2,-y+1/2,z+1/2
y+1/2,x+1/2,z+1/2

loop_
_atom_site_label
_atom_site_type_symbol
_atom_site_fract_x
_atom_site_fract_y
_atom_site_fract_z
_atom_site_occupancy
_atom_site_U_iso_or_equiv
Cl1 Cl-1 0 0 0.1546 1 0.0
Rb1 Rb+1 0 0 0.3551 1 0.0
Cl2 Cl-1 0 0.5 0 1 0.0
Mn1 Mn+2 0 0 0 1 0.0
